data_4339982
loop_
_publ_author_name
'Kishore, Pilli V. V. N.'
'Baskar, Viswanathan'

_publ_section_title
;
 Hexa- and trinuclear organoantimony oxo clusters stabilized by
 organosilanols.
;
_journal_issue 13
_journal_name_full 'Inorganic chemistry'
_journal_page_first 6737
_journal_page_last 6742
_journal_paper_doi 10.1021/ic500541h
_journal_volume 53
_journal_year 2014
_chemical_formula_sum 'C79 H70 O12 Sb6 Si2'
_chemical_formula_weight 1998.09
_chemical_name_systematic
; 
 ? 
;
_space_group_IT_number 14
_symmetry_space_group_name_Hall '-P 2ybc'
_symmetry_space_group_name_H-M 'P 1 21/c 1'
_atom_sites_solution_hydrogens geom
_atom_sites_solution_primary direct
_atom_sites_solution_secondary difmap
_audit_creation_method SHELXL-97
_cell_angle_alpha 90.00
_cell_angle_beta 110.493(4)
_cell_angle_gamma 90.00
_cell_formula_units_Z 4
_cell_length_a 11.3751(10)
_cell_length_b 35.748(3)
_cell_length_c 19.2299(14)
_cell_measurement_reflns_used 8543
_cell_measurement_temperature 293(2)
_cell_measurement_theta_max 28.24
_cell_measurement_theta_min 2.26
_cell_volume 7324.7(11)
_computing_cell_refinement 'Bruker SMART'
_computing_data_collection 'Bruker SMART'
_computing_data_reduction 'Bruker SAINT'
_computing_molecular_graphics 'Bruker SHELXTL'
_computing_publication_material 'Bruker SHELXTL'
_computing_structure_refinement 'SHELXL-97 (Sheldrick, 1997)'
_computing_structure_solution 'SHELXS-97 (Sheldrick, 1990)'
_diffrn_ambient_temperature 293(2)
_diffrn_measured_fraction_theta_full 0.967
_diffrn_measured_fraction_theta_max 0.967
_diffrn_measurement_device_type 'CCD area detector'
_diffrn_measurement_method 'phi and omega scans'
_diffrn_radiation_monochromator graphite
_diffrn_radiation_source 'fine-focus sealed tube'
_diffrn_radiation_type MoK\a
_diffrn_radiation_wavelength 0.71073
_diffrn_reflns_av_R_equivalents 0.0369
_diffrn_reflns_av_sigmaI/netI 0.0296
_diffrn_reflns_limit_h_max 14
_diffrn_reflns_limit_h_min -15
_diffrn_reflns_limit_k_max 46
_diffrn_reflns_limit_k_min -47
_diffrn_reflns_limit_l_max 24
_diffrn_reflns_limit_l_min -25
_diffrn_reflns_number 84932
_diffrn_reflns_theta_full 28.28
_diffrn_reflns_theta_max 28.28
_diffrn_reflns_theta_min 1.14
_exptl_absorpt_coefficient_mu 2.276
_exptl_absorpt_correction_T_max 0.8044
_exptl_absorpt_correction_T_min 0.6343
_exptl_absorpt_correction_type empirical
_exptl_absorpt_process_details brukarsadabs
_exptl_crystal_colour colourless
_exptl_crystal_density_diffrn 1.812
_exptl_crystal_density_method 'not measured'
_exptl_crystal_description block
_exptl_crystal_F_000 3896
_exptl_crystal_size_max 0.22
_exptl_crystal_size_mid 0.16
_exptl_crystal_size_min 0.10
_refine_diff_density_max 1.601
_refine_diff_density_min -0.599
_refine_diff_density_rms 0.124
_refine_ls_extinction_method none
_refine_ls_goodness_of_fit_ref 1.148
_refine_ls_hydrogen_treatment mixed
_refine_ls_matrix_type full
_refine_ls_number_parameters 893
_refine_ls_number_reflns 17576
_refine_ls_number_restraints 0
_refine_ls_restrained_S_all 1.148
_refine_ls_R_factor_all 0.0392
_refine_ls_R_factor_gt 0.0353
_refine_ls_shift/su_max 0.002
_refine_ls_shift/su_mean 0.000
_refine_ls_structure_factor_coef Fsqd
_refine_ls_weighting_details 'calc w=1/[\s^2^(Fo^2^)+(0.0276P)^2^+16.9604P] where P=(Fo^2^+2Fc^2^)/3'
_refine_ls_weighting_scheme calc
_refine_ls_wR_factor_gt 0.0745
_refine_ls_wR_factor_ref 0.0761
_reflns_number_gt 16405
_reflns_number_total 17576
_reflns_threshold_expression >2sigma(I)
_cod_data_source_file ic500541h_si_001.cif
_cod_data_source_block 4
_cod_depositor_comments 'Adding full bibliography for 4339979--4339982.cif.'
_cod_original_cell_volume 7324.7(10)
_cod_original_sg_symbol_H-M 'P 21/c'
_cod_database_code 4339982

loop_
_symmetry_equiv_pos_as_xyz
'x, y, z'
'-x, y+1/2, -z+1/2'
'-x, -y, -z'
'x, -y-1/2, z-1/2'

loop_
_atom_site_label
_atom_site_type_symbol
_atom_site_fract_x
_atom_site_fract_y
_atom_site_fract_z
_atom_site_U_iso_or_equiv
_atom_site_adp_type
_atom_site_occupancy
_atom_site_symmetry_multiplicity
_atom_site_calc_flag
_atom_site_refinement_flags
Sb3 Sb 0.10412(2) 0.165045(6) 0.160074(12) 0.01351(5) Uani 1 1 d .
Sb1 Sb -0.09115(2) 0.157625(6) 0.245720(12) 0.01295(5) Uani 1 1 d .
Sb6 Sb 0.36800(2) 0.126598(6) 0.271589(12) 0.01302(5) Uani 1 1 d .
Sb5 Sb 0.27467(2) 0.055183(6) 0.338418(12) 0.01234(5) Uani 1 1 d .
Sb2 Sb 0.17353(2) 0.206023(6) 0.324085(12) 0.01359(5) Uani 1 1 d .
Sb4 Sb 0.20931(2) 0.060529(6) 0.155952(12) 0.01300(5) Uani 1 1 d .
Si2 Si 0.22938(9) -0.02080(3) 0.23545(5) 0.01472(18) Uani 1 1 d .
Si1 Si -0.07368(9) 0.22383(3) 0.36927(5) 0.01622(19) Uani 1 1 d .
O5 O 0.1192(2) 0.06183(6) 0.23558(12) 0.0143(5) Uani 1 1 d .
O6 O 0.3525(2) 0.06526(6) 0.25521(13) 0.0142(5) Uani 1 1 d .
O7 O 0.2824(2) 0.11144(6) 0.33899(12) 0.0144(5) Uani 1 1 d .
O9 O 0.2511(2) 0.00219(6) 0.31208(13) 0.0153(5) Uani 1 1 d .
O10 O 0.1953(2) 0.00614(7) 0.16302(13) 0.0170(5) Uani 1 1 d .
O8 O 0.2314(2) 0.11886(7) 0.17251(12) 0.0146(5) Uani 1 1 d .
O3 O 0.0076(2) 0.12871(6) 0.19512(12) 0.0139(5) Uani 1 1 d .
O1 O 0.0261(2) 0.20004(6) 0.22801(13) 0.0147(5) Uani 1 1 d .
O2 O 0.0827(2) 0.15578(6) 0.33925(13) 0.0147(5) Uani 1 1 d .
O12 O -0.1434(2) 0.19143(7) 0.30937(13) 0.0175(5) Uani 1 1 d .
O11 O 0.0719(2) 0.22933(7) 0.37593(14) 0.0182(5) Uani 1 1 d .
O4 O 0.2491(2) 0.17515(6) 0.25574(13) 0.0149(5) Uani 1 1 d .
C49 C -0.1546(3) 0.26963(10) 0.3392(2) 0.0203(7) Uani 1 1 d .
C43 C 0.4589(3) 0.04857(9) 0.41622(18) 0.0148(6) Uani 1 1 d .
C48 C 0.5253(3) 0.01537(10) 0.41802(19) 0.0176(7) Uani 1 1 d .
H48 H 0.4873 -0.0041 0.3859 0.021 Uiso 1 1 calc R
C37 C 0.1575(3) 0.05700(9) 0.40279(19) 0.0157(7) Uani 1 1 d .
C13 C 0.3310(3) 0.19264(9) 0.4203(2) 0.0180(7) Uani 1 1 d .
C31 C 0.3296(3) 0.05711(10) 0.09253(19) 0.0177(7) Uani 1 1 d .
C25 C 0.0331(3) 0.06957(10) 0.07098(19) 0.0180(7) Uani 1 1 d .
C30 C 0.0178(4) 0.09998(10) 0.02314(19) 0.0205(7) Uani 1 1 d .
H30 H 0.0860 0.1153 0.0272 0.025 Uiso 1 1 calc R
C19 C 0.2307(3) 0.25806(9) 0.2929(2) 0.0183(7) Uani 1 1 d .
C55 C -0.0822(3) 0.20921(11) 0.46076(19) 0.0193(7) Uani 1 1 d .
C1 C -0.1733(3) 0.10849(10) 0.27146(19) 0.0166(7) Uani 1 1 d .
C6 C -0.2412(3) 0.11066(10) 0.31977(19) 0.0185(7) Uani 1 1 d .
H6 H -0.2440 0.1330 0.3441 0.022 Uiso 1 1 calc R
C42 C 0.0560(3) 0.03307(10) 0.3905(2) 0.0200(7) Uani 1 1 d .
H42 H 0.0359 0.0159 0.3518 0.024 Uiso 1 1 calc R
C67 C 0.3802(3) -0.04528(9) 0.2466(2) 0.0181(7) Uani 1 1 d .
C24 C 0.3065(3) 0.28150(10) 0.3478(2) 0.0225(8) Uani 1 1 d .
H24 H 0.3319 0.2743 0.3973 0.027 Uiso 1 1 calc R
C18 C 0.4522(3) 0.19385(10) 0.4175(2) 0.0214(7) Uani 1 1 d .
H18 H 0.4641 0.2009 0.3739 0.026 Uiso 1 1 calc R
C47 C 0.6471(3) 0.01125(10) 0.4672(2) 0.0202(7) Uani 1 1 d .
H47 H 0.6908 -0.0108 0.4675 0.024 Uiso 1 1 calc R
C72 C 0.4498(4) -0.03668(11) 0.2016(2) 0.0245(8) Uani 1 1 d .
H72 H 0.4145 -0.0215 0.1601 0.029 Uiso 1 1 calc R
C68 C 0.4367(4) -0.06864(10) 0.3074(2) 0.0239(8) Uani 1 1 d .
H68 H 0.3918 -0.0753 0.3377 0.029 Uiso 1 1 calc R
C61 C 0.0958(3) -0.05349(9) 0.22420(19) 0.0160(7) Uani 1 1 d .
C66 C 0.0109(4) -0.06260(11) 0.1542(2) 0.0224(8) Uani 1 1 d .
H66 H 0.0211 -0.0521 0.1124 0.027 Uiso 1 1 calc R
C36 C 0.4546(3) 0.06758(11) 0.1194(2) 0.0216(7) Uani 1 1 d .
H36 H 0.4908 0.0763 0.1678 0.026 Uiso 1 1 calc R
C38 C 0.1868(3) 0.08269(10) 0.4609(2) 0.0196(7) Uani 1 1 d .
H38 H 0.2542 0.0989 0.4690 0.024 Uiso 1 1 calc R
C41 C -0.0153(4) 0.03483(11) 0.4359(2) 0.0254(8) Uani 1 1 d .
H41 H -0.0837 0.0189 0.4274 0.030 Uiso 1 1 calc R
C2 C -0.1720(3) 0.07526(10) 0.2344(2) 0.0189(7) Uani 1 1 d .
H2 H -0.1281 0.0738 0.2017 0.023 Uiso 1 1 calc R
C5 C -0.3043(3) 0.07915(11) 0.3311(2) 0.0215(7) Uani 1 1 d .
H5 H -0.3479 0.0803 0.3639 0.026 Uiso 1 1 calc R
C60 C -0.0718(4) 0.17119(11) 0.4801(2) 0.0232(8) Uani 1 1 d .
H60 H -0.0593 0.1537 0.4475 0.028 Uiso 1 1 calc R
C7 C -0.2257(3) 0.17583(10) 0.14466(19) 0.0185(7) Uani 1 1 d .
C12 C -0.2835(3) 0.21107(10) 0.1408(2) 0.0217(7) Uani 1 1 d .
H12 H -0.2680 0.2252 0.1837 0.026 Uiso 1 1 calc R
C20 C 0.1914(4) 0.26967(11) 0.2193(2) 0.0242(8) Uani 1 1 d .
H20 H 0.1388 0.2544 0.1823 0.029 Uiso 1 1 calc R
C44 C 0.5177(3) 0.07757(10) 0.46504(19) 0.0178(7) Uani 1 1 d .
H44 H 0.4750 0.0998 0.4644 0.021 Uiso 1 1 calc R
C46 C 0.7037(3) 0.03971(11) 0.5157(2) 0.0219(8) Uani 1 1 d .
H46 H 0.7849 0.0366 0.5493 0.026 Uiso 1 1 calc R
C3 C -0.2358(3) 0.04437(11) 0.2459(2) 0.0218(7) Uani 1 1 d .
H3 H -0.2339 0.0221 0.2212 0.026 Uiso 1 1 calc R
C62 C 0.0759(4) -0.06956(11) 0.2856(2) 0.0249(8) Uani 1 1 d .
H62 H 0.1306 -0.0640 0.3331 0.030 Uiso 1 1 calc R
C65 C -0.0886(4) -0.08692(11) 0.1452(2) 0.0271(8) Uani 1 1 d .
H65 H -0.1434 -0.0928 0.0979 0.033 Uiso 1 1 calc R
C23 C 0.3446(4) 0.31565(11) 0.3291(3) 0.0288(9) Uani 1 1 d .
H23 H 0.3952 0.3313 0.3662 0.035 Uiso 1 1 calc R
C50 C -0.0975(4) 0.29932(11) 0.3161(2) 0.0267(8) Uani 1 1 d .
H50 H -0.0155 0.2966 0.3175 0.032 Uiso 1 1 calc R
C14 C 0.3137(4) 0.18324(10) 0.4861(2) 0.0226(8) Uani 1 1 d .
H14 H 0.2335 0.1828 0.4886 0.027 Uiso 1 1 calc R
C45 C 0.6398(3) 0.07306(11) 0.51450(19) 0.0214(7) Uani 1 1 d .
H45 H 0.6788 0.0923 0.5468 0.026 Uiso 1 1 calc R
C8 C -0.2521(4) 0.15518(12) 0.0803(2) 0.0254(8) Uani 1 1 d .
H8 H -0.2165 0.1316 0.0824 0.030 Uiso 1 1 calc R
C29 C -0.0982(4) 0.10758(12) -0.0305(2) 0.0266(8) Uani 1 1 d .
H29 H -0.1087 0.1284 -0.0611 0.032 Uiso 1 1 calc R
C26 C -0.0692(4) 0.04586(11) 0.0624(2) 0.0232(8) Uani 1 1 d .
H26 H -0.0602 0.0252 0.0933 0.028 Uiso 1 1 calc R
C32 C 0.2771(4) 0.04359(11) 0.0205(2) 0.0237(8) Uani 1 1 d .
H32 H 0.1932 0.0365 0.0021 0.028 Uiso 1 1 calc R
C40 C 0.0149(4) 0.06025(12) 0.4940(2) 0.0277(9) Uani 1 1 d .
H40 H -0.0328 0.0612 0.5246 0.033 Uiso 1 1 calc R
C64 C -0.1058(4) -0.10227(11) 0.2067(2) 0.0273(8) Uani 1 1 d .
H64 H -0.1727 -0.1184 0.2009 0.033 Uiso 1 1 calc R
C11 C -0.3638(4) 0.22478(11) 0.0730(2) 0.0254(8) Uani 1 1 d .
H11 H -0.4023 0.2479 0.0706 0.031 Uiso 1 1 calc R
C28 C -0.1990(4) 0.08374(12) -0.0381(2) 0.0284(9) Uani 1 1 d .
H28 H -0.2767 0.0885 -0.0744 0.034 Uiso 1 1 calc R
C22 C 0.3079(4) 0.32679(11) 0.2554(3) 0.0289(9) Uani 1 1 d .
H22 H 0.3357 0.3495 0.2431 0.035 Uiso 1 1 calc R
C17 C 0.5545(4) 0.18462(10) 0.4796(2) 0.0263(8) Uani 1 1 d .
H17 H 0.6348 0.1849 0.4772 0.032 Uiso 1 1 calc R
C16 C 0.5374(4) 0.17498(11) 0.5452(2) 0.0292(9) Uani 1 1 d .
H16 H 0.6061 0.1688 0.5870 0.035 Uiso 1 1 calc R
C15 C 0.4178(4) 0.17455(11) 0.5484(2) 0.0280(9) Uani 1 1 d .
H15 H 0.4067 0.1684 0.5927 0.034 Uiso 1 1 calc R
C39 C 0.1162(4) 0.08421(11) 0.5065(2) 0.0252(8) Uani 1 1 d .
H39 H 0.1365 0.1012 0.5455 0.030 Uiso 1 1 calc R
C54 C -0.2777(4) 0.27479(11) 0.3359(2) 0.0278(8) Uani 1 1 d .
H54 H -0.3183 0.2556 0.3512 0.033 Uiso 1 1 calc R
C51 C -0.1597(4) 0.33290(12) 0.2912(2) 0.0315(9) Uani 1 1 d .
H51 H -0.1191 0.3524 0.2768 0.038 Uiso 1 1 calc R
C59 C -0.0798(4) 0.15905(12) 0.5470(2) 0.0281(9) Uani 1 1 d .
H59 H -0.0750 0.1337 0.5581 0.034 Uiso 1 1 calc R
C4 C -0.3024(3) 0.04603(11) 0.2936(2) 0.0230(8) Uani 1 1 d .
H4 H -0.3457 0.0251 0.3005 0.028 Uiso 1 1 calc R
C63 C -0.0236(4) -0.09362(12) 0.2769(2) 0.0293(9) Uani 1 1 d .
H63 H -0.0352 -0.1040 0.3184 0.035 Uiso 1 1 calc R
C27 C -0.1841(4) 0.05341(12) 0.0075(2) 0.0291(9) Uani 1 1 d .
H27 H -0.2518 0.0376 0.0016 0.035 Uiso 1 1 calc R
C9 C -0.3310(4) 0.16898(13) 0.0125(2) 0.0314(9) Uani 1 1 d .
H9 H -0.3467 0.1549 -0.0304 0.038 Uiso 1 1 calc R
C35 C 0.5262(4) 0.06500(12) 0.0738(2) 0.0277(9) Uani 1 1 d .
H35 H 0.6100 0.0723 0.0918 0.033 Uiso 1 1 calc R
C21 C 0.2300(4) 0.30408(11) 0.2005(2) 0.0284(9) Uani 1 1 d .
H21 H 0.2034 0.3117 0.1511 0.034 Uiso 1 1 calc R
C34 C 0.4733(4) 0.05171(13) 0.0020(2) 0.0312(9) Uani 1 1 d .
H34 H 0.5210 0.0502 -0.0285 0.037 Uiso 1 1 calc R
C33 C 0.3498(4) 0.04073(13) -0.0238(2) 0.0299(9) Uani 1 1 d .
H33 H 0.3146 0.0313 -0.0717 0.036 Uiso 1 1 calc R
C10 C -0.3862(4) 0.20374(12) 0.0090(2) 0.0292(9) Uani 1 1 d .
H10 H -0.4385 0.2130 -0.0365 0.035 Uiso 1 1 calc R
C58 C -0.0949(4) 0.18482(13) 0.5969(2) 0.0314(9) Uani 1 1 d .
H58 H -0.0995 0.1768 0.6418 0.038 Uiso 1 1 calc R
C71 C 0.5710(4) -0.05041(12) 0.2177(2) 0.0298(9) Uani 1 1 d .
H71 H 0.6156 -0.0445 0.1869 0.036 Uiso 1 1 calc R
C70 C 0.6251(4) -0.07262(11) 0.2790(3) 0.0304(9) Uani 1 1 d .
H70 H 0.7069 -0.0812 0.2901 0.036 Uiso 1 1 calc R
C69 C 0.5587(4) -0.08227(11) 0.3240(2) 0.0290(9) Uani 1 1 d .
H69 H 0.5945 -0.0977 0.3650 0.035 Uiso 1 1 calc R
C57 C -0.1030(4) 0.22252(13) 0.5799(2) 0.0325(10) Uani 1 1 d .
H57 H -0.1121 0.2399 0.6136 0.039 Uiso 1 1 calc R
C53 C -0.3413(4) 0.30819(13) 0.3101(3) 0.0371(10) Uani 1 1 d .
H53 H -0.4238 0.3110 0.3079 0.044 Uiso 1 1 calc R
C52 C -0.2819(4) 0.33707(12) 0.2880(2) 0.0347(10) Uani 1 1 d .
H52 H -0.3244 0.3593 0.2708 0.042 Uiso 1 1 calc R
C56 C -0.0975(4) 0.23442(12) 0.5125(2) 0.0253(8) Uani 1 1 d .
H56 H -0.1042 0.2598 0.5014 0.030 Uiso 1 1 calc R
C78 C 0.4129(4) 0.16913(12) 0.1047(2) 0.0299(9) Uani 1 1 d .
H78 H 0.4800 0.1551 0.1351 0.036 Uiso 1 1 calc R
C77 C 0.3358(4) 0.15446(13) 0.0369(2) 0.0330(9) Uani 1 1 d .
H77 H 0.3514 0.1307 0.0224 0.040 Uiso 1 1 calc R
C74 C 0.2896(5) 0.22483(13) 0.0800(3) 0.0367(10) Uani 1 1 d .
H74 H 0.2730 0.2486 0.0941 0.044 Uiso 1 1 calc R
C76 C 0.2362(5) 0.17531(14) -0.0089(2) 0.0373(10) Uani 1 1 d .
H76 H 0.1844 0.1655 -0.0540 0.045 Uiso 1 1 calc R
C75 C 0.2140(5) 0.21063(14) 0.0127(3) 0.0402(11) Uani 1 1 d .
H75 H 0.1479 0.2248 -0.0183 0.048 Uiso 1 1 calc R
C73 C 0.3908(4) 0.20450(12) 0.1276(2) 0.0311(9) Uani 1 1 d .
C79 C 0.4720(5) 0.22067(14) 0.2005(3) 0.0398(11) Uani 1 1 d .
H79A H 0.4225 0.2249 0.2312 0.060 Uiso 1 1 calc R
H79B H 0.5068 0.2440 0.1921 0.060 Uiso 1 1 calc R
H79C H 0.5387 0.2035 0.2248 0.060 Uiso 1 1 calc R

loop_
_atom_site_aniso_label
_atom_site_aniso_U_11
_atom_site_aniso_U_22
_atom_site_aniso_U_33
_atom_site_aniso_U_23
_atom_site_aniso_U_13
_atom_site_aniso_U_12
Sb3 0.01330(11) 0.01465(11) 0.01273(10) 0.00203(8) 0.00475(8) 0.00036(8)
Sb1 0.01114(10) 0.01434(10) 0.01339(10) -0.00008(8) 0.00434(8) 0.00004(8)
Sb6 0.01097(10) 0.01364(10) 0.01452(10) -0.00027(8) 0.00453(8) -0.00064(8)
Sb5 0.01281(10) 0.01217(10) 0.01206(10) -0.00027(8) 0.00438(8) 0.00001(8)
Sb2 0.01206(10) 0.01313(10) 0.01513(10) -0.00116(8) 0.00419(8) -0.00023(8)
Sb4 0.01310(11) 0.01419(10) 0.01191(10) -0.00081(8) 0.00461(8) -0.00065(8)
Si2 0.0157(4) 0.0128(4) 0.0163(4) -0.0020(3) 0.0063(4) -0.0011(3)
Si1 0.0149(4) 0.0167(4) 0.0174(4) -0.0021(4) 0.0061(4) 0.0019(4)
O5 0.0124(11) 0.0174(12) 0.0135(11) 0.0000(9) 0.0051(9) -0.0014(9)
O6 0.0132(11) 0.0139(11) 0.0151(11) -0.0002(9) 0.0043(9) -0.0014(9)
O7 0.0170(12) 0.0130(11) 0.0147(11) 0.0007(9) 0.0074(9) -0.0005(9)
O9 0.0184(12) 0.0122(11) 0.0152(11) -0.0011(9) 0.0059(9) 0.0003(9)
O10 0.0206(12) 0.0141(11) 0.0169(12) -0.0015(9) 0.0072(10) -0.0015(9)
O8 0.0147(11) 0.0166(11) 0.0132(11) 0.0000(9) 0.0057(9) -0.0011(9)
O3 0.0146(11) 0.0131(11) 0.0145(11) 0.0005(9) 0.0057(9) -0.0002(9)
O1 0.0150(11) 0.0131(11) 0.0162(11) 0.0002(9) 0.0058(9) 0.0008(9)
O2 0.0164(12) 0.0127(11) 0.0146(11) -0.0008(9) 0.0050(9) -0.0014(9)
O12 0.0156(12) 0.0178(12) 0.0197(12) -0.0046(10) 0.0069(10) 0.0007(9)
O11 0.0173(12) 0.0165(12) 0.0220(12) -0.0034(10) 0.0083(10) 0.0012(9)
O4 0.0147(12) 0.0143(11) 0.0156(11) -0.0009(9) 0.0054(9) -0.0008(9)
C49 0.0212(18) 0.0206(18) 0.0176(17) -0.0045(14) 0.0049(14) 0.0021(14)
C43 0.0153(16) 0.0157(16) 0.0145(15) 0.0017(13) 0.0065(13) -0.0022(13)
C48 0.0178(17) 0.0160(16) 0.0194(17) 0.0007(13) 0.0069(14) -0.0010(13)
C37 0.0162(16) 0.0157(16) 0.0164(16) 0.0044(13) 0.0073(13) 0.0033(13)
C13 0.0171(17) 0.0139(16) 0.0204(17) -0.0026(13) 0.0032(14) 0.0004(13)
C31 0.0200(17) 0.0192(17) 0.0150(16) 0.0027(13) 0.0075(14) 0.0036(13)
C25 0.0148(16) 0.0235(18) 0.0151(16) -0.0063(14) 0.0044(13) -0.0015(14)
C30 0.0240(19) 0.0233(18) 0.0139(16) -0.0022(14) 0.0062(14) -0.0017(15)
C19 0.0165(17) 0.0135(16) 0.0262(18) -0.0002(14) 0.0090(14) 0.0015(13)
C55 0.0141(16) 0.0265(19) 0.0170(16) -0.0031(14) 0.0054(13) 0.0005(14)
C1 0.0136(16) 0.0189(17) 0.0166(16) 0.0014(13) 0.0044(13) -0.0014(13)
C6 0.0151(16) 0.0243(18) 0.0154(16) 0.0001(14) 0.0042(13) 0.0001(14)
C42 0.0192(18) 0.0202(17) 0.0198(17) 0.0044(14) 0.0058(14) 0.0014(14)
C67 0.0189(17) 0.0139(16) 0.0213(17) -0.0052(13) 0.0068(14) -0.0033(13)
C24 0.0195(18) 0.0203(18) 0.029(2) -0.0003(15) 0.0100(15) 0.0020(14)
C18 0.0228(19) 0.0173(17) 0.0226(18) -0.0046(14) 0.0059(15) -0.0005(14)
C47 0.0174(17) 0.0220(18) 0.0237(18) 0.0073(15) 0.0101(14) 0.0039(14)
C72 0.026(2) 0.026(2) 0.0229(18) -0.0019(15) 0.0110(16) 0.0007(16)
C68 0.027(2) 0.0179(17) 0.029(2) 0.0007(15) 0.0123(16) 0.0005(15)
C61 0.0170(16) 0.0130(15) 0.0191(16) -0.0020(13) 0.0075(13) 0.0001(13)
C66 0.0236(19) 0.0236(19) 0.0203(18) -0.0003(14) 0.0083(15) -0.0040(15)
C36 0.0214(18) 0.0259(19) 0.0181(17) -0.0003(15) 0.0078(14) 0.0022(15)
C38 0.0199(18) 0.0177(17) 0.0208(17) 0.0000(14) 0.0066(14) 0.0019(14)
C41 0.0191(18) 0.028(2) 0.029(2) 0.0097(16) 0.0090(16) 0.0005(15)
C2 0.0169(17) 0.0211(18) 0.0197(17) -0.0026(14) 0.0076(14) -0.0029(14)
C5 0.0178(17) 0.029(2) 0.0195(17) 0.0046(15) 0.0086(14) -0.0004(15)
C60 0.0235(19) 0.0256(19) 0.0196(18) -0.0009(15) 0.0064(15) 0.0020(15)
C7 0.0153(16) 0.0265(18) 0.0134(15) 0.0016(14) 0.0047(13) -0.0087(14)
C12 0.0180(18) 0.0220(18) 0.0254(19) 0.0018(15) 0.0081(15) 0.0003(14)
C20 0.0241(19) 0.0206(18) 0.028(2) 0.0001(15) 0.0089(16) -0.0008(15)
C44 0.0179(17) 0.0182(17) 0.0186(17) -0.0004(13) 0.0079(14) -0.0011(13)
C46 0.0147(17) 0.033(2) 0.0172(17) 0.0057(15) 0.0041(14) 0.0006(15)
C3 0.0189(18) 0.0209(18) 0.0238(18) -0.0032(15) 0.0049(15) -0.0028(14)
C62 0.026(2) 0.0262(19) 0.0215(18) 0.0008(15) 0.0065(15) -0.0007(16)
C65 0.0221(19) 0.031(2) 0.0251(19) -0.0054(16) 0.0046(16) -0.0086(16)
C23 0.024(2) 0.0191(19) 0.044(2) -0.0035(17) 0.0124(18) -0.0020(15)
C50 0.024(2) 0.027(2) 0.029(2) 0.0004(16) 0.0084(16) 0.0016(16)
C14 0.0238(19) 0.0182(17) 0.0231(18) 0.0005(14) 0.0049(15) -0.0010(14)
C45 0.0208(18) 0.0280(19) 0.0147(16) -0.0042(14) 0.0055(14) -0.0057(15)
C8 0.0206(19) 0.032(2) 0.0208(18) -0.0001(16) 0.0033(15) 0.0079(16)
C29 0.030(2) 0.033(2) 0.0147(17) -0.0030(15) 0.0050(15) 0.0057(17)
C26 0.0236(19) 0.0224(18) 0.0250(19) -0.0041(15) 0.0102(16) -0.0043(15)
C32 0.0178(18) 0.031(2) 0.0230(18) -0.0065(16) 0.0083(15) -0.0032(15)
C40 0.028(2) 0.035(2) 0.026(2) 0.0056(17) 0.0180(17) 0.0041(17)
C64 0.023(2) 0.027(2) 0.033(2) -0.0003(17) 0.0113(17) -0.0083(16)
C11 0.0193(18) 0.0209(18) 0.035(2) 0.0089(16) 0.0079(16) 0.0024(14)
C28 0.0179(19) 0.036(2) 0.0240(19) -0.0109(17) -0.0012(15) 0.0044(16)
C22 0.029(2) 0.0135(17) 0.051(3) 0.0041(17) 0.023(2) 0.0010(15)
C17 0.0189(18) 0.0193(18) 0.034(2) -0.0087(16) 0.0013(16) -0.0011(14)
C16 0.028(2) 0.0173(18) 0.029(2) -0.0035(16) -0.0064(17) 0.0001(15)
C15 0.037(2) 0.0237(19) 0.0166(17) -0.0007(15) 0.0008(16) -0.0010(17)
C39 0.029(2) 0.027(2) 0.0224(18) -0.0025(15) 0.0130(16) 0.0038(16)
C54 0.024(2) 0.026(2) 0.035(2) 0.0011(17) 0.0131(17) 0.0028(16)
C51 0.040(2) 0.023(2) 0.029(2) 0.0006(17) 0.0098(19) 0.0007(18)
C59 0.026(2) 0.035(2) 0.0210(19) 0.0054(16) 0.0054(16) 0.0019(17)
C4 0.0193(18) 0.0261(19) 0.0230(18) 0.0070(15) 0.0067(15) -0.0044(15)
C63 0.031(2) 0.032(2) 0.028(2) 0.0056(17) 0.0140(17) -0.0058(17)
C27 0.0144(18) 0.035(2) 0.034(2) -0.0090(18) 0.0036(16) -0.0057(16)
C9 0.029(2) 0.040(2) 0.0202(19) -0.0045(17) 0.0027(16) 0.0050(18)
C35 0.0165(18) 0.039(2) 0.028(2) 0.0002(17) 0.0080(16) 0.0009(16)
C21 0.030(2) 0.025(2) 0.033(2) 0.0091(17) 0.0142(18) 0.0053(16)
C34 0.024(2) 0.051(3) 0.024(2) -0.0011(18) 0.0149(17) 0.0048(18)
C33 0.026(2) 0.048(3) 0.0168(18) -0.0080(17) 0.0086(16) 0.0019(18)
C10 0.022(2) 0.039(2) 0.0215(19) 0.0089(17) 0.0014(15) 0.0016(17)
C58 0.027(2) 0.052(3) 0.0170(18) 0.0071(18) 0.0097(16) 0.0095(19)
C71 0.028(2) 0.028(2) 0.041(2) -0.0017(18) 0.0210(19) -0.0019(17)
C70 0.0192(19) 0.025(2) 0.047(3) -0.0087(18) 0.0117(18) 0.0047(16)
C69 0.029(2) 0.024(2) 0.032(2) -0.0003(16) 0.0078(17) 0.0074(16)
C57 0.028(2) 0.050(3) 0.0194(19) -0.0089(18) 0.0080(16) 0.0102(19)
C53 0.023(2) 0.040(3) 0.045(3) 0.001(2) 0.0083(19) 0.0119(18)
C52 0.042(3) 0.029(2) 0.030(2) 0.0049(17) 0.0077(19) 0.0171(19)
C56 0.0224(19) 0.028(2) 0.0241(19) -0.0039(16) 0.0071(15) 0.0051(16)
C78 0.029(2) 0.030(2) 0.034(2) 0.0066(18) 0.0155(18) -0.0049(17)
C77 0.040(3) 0.031(2) 0.032(2) 0.0056(18) 0.019(2) -0.0029(19)
C74 0.052(3) 0.028(2) 0.042(3) 0.0086(19) 0.032(2) 0.005(2)
C76 0.044(3) 0.043(3) 0.028(2) 0.0096(19) 0.016(2) -0.006(2)
C75 0.048(3) 0.045(3) 0.033(2) 0.019(2) 0.020(2) 0.012(2)
C73 0.036(2) 0.031(2) 0.036(2) 0.0028(18) 0.0245(19) -0.0088(18)
C79 0.039(3) 0.041(3) 0.050(3) -0.008(2) 0.029(2) -0.013(2)

loop_
_atom_type_symbol
_atom_type_description
_atom_type_scat_dispersion_real
_atom_type_scat_dispersion_imag
_atom_type_scat_source
C C 0.0033 0.0016 'International Tables Vol C Tables 4.2.6.8 and 6.1.1.4'
H H 0.0000 0.0000 'International Tables Vol C Tables 4.2.6.8 and 6.1.1.4'
O O 0.0106 0.0060 'International Tables Vol C Tables 4.2.6.8 and 6.1.1.4'
Sb Sb -0.5866 1.5461 'International Tables Vol C Tables 4.2.6.8 and 6.1.1.4'
Si Si 0.0817 0.0704 'International Tables Vol C Tables 4.2.6.8 and 6.1.1.4'

loop_
_geom_angle_atom_site_label_1
_geom_angle_atom_site_label_2
_geom_angle_atom_site_label_3
_geom_angle
O3 Sb3 O4 100.43(9)
O3 Sb3 O8 83.66(9)
O4 Sb3 O8 74.58(9)
O3 Sb3 O1 77.47(9)
O4 Sb3 O1 74.32(9)
O8 Sb3 O1 139.72(9)
O12 Sb1 O3 164.74(10)
O12 Sb1 C7 96.00(12)
O3 Sb1 C7 93.48(12)
O12 Sb1 O1 90.27(10)
O3 Sb1 O1 78.51(9)
C7 Sb1 O1 85.74(11)
O12 Sb1 C1 96.33(12)
O3 Sb1 C1 93.06(11)
C7 Sb1 C1 103.47(13)
O1 Sb1 C1 167.99(11)
O12 Sb1 O2 83.55(9)
O3 Sb1 O2 83.31(9)
C7 Sb1 O2 158.98(11)
O1 Sb1 O2 73.26(9)
C1 Sb1 O2 97.45(11)
O7 Sb6 O8 101.01(9)
O7 Sb6 O4 83.28(9)
O8 Sb6 O4 74.83(9)
O7 Sb6 O6 77.65(9)
O8 Sb6 O6 74.48(9)
O4 Sb6 O6 139.71(9)
O9 Sb5 O7 166.24(9)
O9 Sb5 O6 91.42(9)
O7 Sb5 O6 78.75(9)
O9 Sb5 C37 97.13(12)
O7 Sb5 C37 90.07(11)
O6 Sb5 C37 162.82(11)
O9 Sb5 C43 94.98(11)
O7 Sb5 C43 94.43(11)
O6 Sb5 C43 88.88(11)
C37 Sb5 C43 105.10(13)
O9 Sb5 O5 82.83(9)
O7 Sb5 O5 85.12(9)
O6 Sb5 O5 73.32(9)
C37 Sb5 O5 92.93(11)
C43 Sb5 O5 161.97(11)
O11 Sb2 O1 93.52(10)
O11 Sb2 O4 168.33(10)
O1 Sb2 O4 76.40(9)
O11 Sb2 C19 93.70(12)
O1 Sb2 C19 94.15(12)
O4 Sb2 C19 92.91(11)
O11 Sb2 C13 96.92(12)
O1 Sb2 C13 160.78(11)
O4 Sb2 C13 91.22(11)
C19 Sb2 C13 101.20(14)
O11 Sb2 O2 83.59(10)
O1 Sb2 O2 75.58(9)
O4 Sb2 O2 88.13(9)
C19 Sb2 O2 169.15(11)
C13 Sb2 O2 89.57(11)
O10 Sb4 O6 94.32(9)
O10 Sb4 O8 167.94(9)
O6 Sb4 O8 76.28(9)
O10 Sb4 O5 84.26(9)
O6 Sb4 O5 75.62(9)
O8 Sb4 O5 86.06(9)
O10 Sb4 C25 97.27(12)
O6 Sb4 C25 159.95(11)
O8 Sb4 C25 89.77(12)
O5 Sb4 C25 89.30(11)
O10 Sb4 C31 93.85(12)
O6 Sb4 C31 94.47(12)
O8 Sb4 C31 94.41(11)
O5 Sb4 C31 169.69(11)
C25 Sb4 C31 101.00(13)
O10 Si2 O9 113.07(13)
O10 Si2 C61 109.32(15)
O9 Si2 C61 106.26(14)
O10 Si2 C67 108.04(15)
O9 Si2 C67 106.85(14)
C61 Si2 C67 113.39(15)
O11 Si1 O12 111.78(13)
O11 Si1 C49 107.23(15)
O12 Si1 C49 109.83(15)
O11 Si1 C55 110.25(15)
O12 Si1 C55 107.07(15)
C49 Si1 C55 110.71(16)
Sb4 O5 Sb5 102.22(10)
Sb4 O6 Sb5 106.59(10)
Sb4 O6 Sb6 102.32(10)
Sb5 O6 Sb6 95.43(9)
Sb6 O7 Sb5 107.74(11)
Si2 O9 Sb5 133.38(14)
Si2 O10 Sb4 130.29(14)
Sb6 O8 Sb4 106.87(10)
Sb6 O8 Sb3 105.43(10)
Sb4 O8 Sb3 134.51(11)
Sb3 O3 Sb1 107.45(11)
Sb2 O1 Sb1 107.16(10)
Sb2 O1 Sb3 102.93(10)
Sb1 O1 Sb3 95.47(9)
Sb2 O2 Sb1 101.87(9)
Si1 O12 Sb1 134.63(15)
Si1 O11 Sb2 132.43(15)
Sb3 O4 Sb2 106.17(10)
Sb3 O4 Sb6 104.82(10)
Sb2 O4 Sb6 134.71(11)
C54 C49 C50 117.2(4)
C54 C49 Si1 120.6(3)
C50 C49 Si1 122.1(3)
C48 C43 C44 118.9(3)
C48 C43 Sb5 120.2(2)
C44 C43 Sb5 120.8(3)
C47 C48 C43 120.6(3)
C47 C48 H48 119.7
C43 C48 H48 119.7
C42 C37 C38 119.6(3)
C42 C37 Sb5 122.5(3)
C38 C37 Sb5 117.8(3)
C14 C13 C18 119.8(3)
C14 C13 Sb2 120.1(3)
C18 C13 Sb2 120.0(3)
C36 C31 C32 119.5(3)
C36 C31 Sb4 123.6(3)
C32 C31 Sb4 116.9(3)
C30 C25 C26 119.2(3)
C30 C25 Sb4 119.5(3)
C26 C25 Sb4 121.3(3)
C29 C30 C25 120.6(4)
C29 C30 H30 119.7
C25 C30 H30 119.7
C24 C19 C20 119.1(3)
C24 C19 Sb2 119.0(3)
C20 C19 Sb2 121.8(3)
C56 C55 C60 117.1(3)
C56 C55 Si1 123.4(3)
C60 C55 Si1 119.5(3)
C2 C1 C6 119.6(3)
C2 C1 Sb1 120.2(3)
C6 C1 Sb1 119.8(3)
C5 C6 C1 119.5(3)
C5 C6 H6 120.3
C1 C6 H6 120.3
C41 C42 C37 120.0(4)
C41 C42 H42 120.0
C37 C42 H42 120.0
C72 C67 C68 117.2(3)
C72 C67 Si2 121.5(3)
C68 C67 Si2 120.7(3)
C23 C24 C19 120.2(4)
C23 C24 H24 119.9
C19 C24 H24 119.9
C17 C18 C13 120.2(4)
C17 C18 H18 119.9
C13 C18 H18 119.9
C46 C47 C48 120.2(3)
C46 C47 H47 119.9
C48 C47 H47 119.9
C71 C72 C67 121.0(4)
C71 C72 H72 119.5
C67 C72 H72 119.5
C67 C68 C69 121.9(4)
C67 C68 H68 119.0
C69 C68 H68 119.0
C66 C61 C62 117.2(3)
C66 C61 Si2 121.2(3)
C62 C61 Si2 121.6(3)
C65 C66 C61 121.7(4)
C65 C66 H66 119.2
C61 C66 H66 119.2
C31 C36 C35 119.9(3)
C31 C36 H36 120.1
C35 C36 H36 120.1
C39 C38 C37 120.4(3)
C39 C38 H38 119.8
C37 C38 H38 119.8
C40 C41 C42 120.2(4)
C40 C41 H41 119.9
C42 C41 H41 119.9
C3 C2 C1 120.1(3)
C3 C2 H2 120.0
C1 C2 H2 120.0
C4 C5 C6 120.3(3)
C4 C5 H5 119.8
C6 C5 H5 119.8
C59 C60 C55 121.4(4)
C59 C60 H60 119.3
C55 C60 H60 119.3
C8 C7 C12 118.6(3)
C8 C7 Sb1 121.4(3)
C12 C7 Sb1 119.9(3)
C11 C12 C7 120.3(4)
C11 C12 H12 119.9
C7 C12 H12 119.9
C19 C20 C21 120.6(4)
C19 C20 H20 119.7
C21 C20 H20 119.7
C45 C44 C43 120.0(3)
C45 C44 H44 120.0
C43 C44 H44 120.0
C47 C46 C45 120.2(3)
C47 C46 H46 119.9
C45 C46 H46 119.9
C4 C3 C2 120.9(4)
C4 C3 H3 119.5
C2 C3 H3 119.5
C63 C62 C61 121.3(4)
C63 C62 H62 119.4
C61 C62 H62 119.4
C64 C65 C66 119.8(4)
C64 C65 H65 120.1
C66 C65 H65 120.1
C24 C23 C22 120.6(4)
C24 C23 H23 119.7
C22 C23 H23 119.7
C51 C50 C49 122.0(4)
C51 C50 H50 119.0
C49 C50 H50 119.0
C13 C14 C15 119.3(4)
C13 C14 H14 120.3
C15 C14 H14 120.3
C44 C45 C46 120.1(3)
C44 C45 H45 120.0
C46 C45 H45 120.0
C7 C8 C9 121.2(4)
C7 C8 H8 119.4
C9 C8 H8 119.4
C30 C29 C28 119.4(4)
C30 C29 H29 120.3
C28 C29 H29 120.3
C27 C26 C25 119.5(4)
C27 C26 H26 120.2
C25 C26 H26 120.2
C33 C32 C31 120.0(4)
C33 C32 H32 120.0
C31 C32 H32 120.0
C41 C40 C39 120.1(4)
C41 C40 H40 119.9
C39 C40 H40 119.9
C65 C64 C63 119.9(4)
C65 C64 H64 120.1
C63 C64 H64 120.1
C10 C11 C12 119.7(4)
C10 C11 H11 120.1
C12 C11 H11 120.1
C27 C28 C29 120.3(4)
C27 C28 H28 119.9
C29 C28 H28 119.9
C21 C22 C23 119.7(4)
C21 C22 H22 120.1
C23 C22 H22 120.1
C18 C17 C16 120.0(4)
C18 C17 H17 120.0
C16 C17 H17 120.0
C15 C16 C17 119.8(4)
C15 C16 H16 120.1
C17 C16 H16 120.1
C16 C15 C14 120.8(4)
C16 C15 H15 119.6
C14 C15 H15 119.6
C38 C39 C40 119.8(4)
C38 C39 H39 120.1
C40 C39 H39 120.1
C49 C54 C53 121.2(4)
C49 C54 H54 119.4
C53 C54 H54 119.4
C52 C51 C50 119.5(4)
C52 C51 H51 120.3
C50 C51 H51 120.3
C58 C59 C60 119.8(4)
C58 C59 H59 120.1
C60 C59 H59 120.1
C3 C4 C5 119.6(3)
C3 C4 H4 120.2
C5 C4 H4 120.2
C64 C63 C62 120.2(4)
C64 C63 H63 119.9
C62 C63 H63 119.9
C28 C27 C26 121.0(4)
C28 C27 H27 119.5
C26 C27 H27 119.5
C10 C9 C8 119.9(4)
C10 C9 H9 120.1
C8 C9 H9 120.1
C34 C35 C36 120.4(4)
C34 C35 H35 119.8
C36 C35 H35 119.8
C22 C21 C20 119.7(4)
C22 C21 H21 120.1
C20 C21 H21 120.1
C33 C34 C35 119.4(4)
C33 C34 H34 120.3
C35 C34 H34 120.3
C34 C33 C32 120.8(4)
C34 C33 H33 119.6
C32 C33 H33 119.6
C9 C10 C11 120.3(4)
C9 C10 H10 119.9
C11 C10 H10 119.9
C57 C58 C59 120.0(4)
C57 C58 H58 120.0
C59 C58 H58 120.0
C70 C71 C72 120.4(4)
C70 C71 H71 119.8
C72 C71 H71 119.8
C71 C70 C69 120.2(4)
C71 C70 H70 119.9
C69 C70 H70 119.9
C70 C69 C68 119.2(4)
C70 C69 H69 120.4
C68 C69 H69 120.4
C58 C57 C56 120.0(4)
C58 C57 H57 120.0
C56 C57 H57 120.0
C52 C53 C54 120.1(4)
C52 C53 H53 120.0
C54 C53 H53 120.0
C51 C52 C53 120.0(4)
C51 C52 H52 120.0
C53 C52 H52 120.0
C57 C56 C55 121.7(4)
C57 C56 H56 119.2
C55 C56 H56 119.2
C73 C78 C77 120.9(4)
C73 C78 H78 119.5
C77 C78 H78 119.5
C76 C77 C78 119.9(4)
C76 C77 H77 120.0
C78 C77 H77 120.0
C75 C74 C73 121.7(4)
C75 C74 H74 119.2
C73 C74 H74 119.2
C75 C76 C77 119.8(5)
C75 C76 H76 120.1
C77 C76 H76 120.1
C74 C75 C76 120.0(4)
C74 C75 H75 120.0
C76 C75 H75 120.0
C78 C73 C74 117.6(4)
C78 C73 C79 121.7(4)
C74 C73 C79 120.6(4)
C73 C79 H79A 109.5
C73 C79 H79B 109.5
H79A C79 H79B 109.5
C73 C79 H79C 109.5
H79A C79 H79C 109.5
H79B C79 H79C 109.5

loop_
_geom_bond_atom_site_label_1
_geom_bond_atom_site_label_2
_geom_bond_distance
Sb3 O3 1.966(2)
Sb3 O4 2.027(2)
Sb3 O8 2.153(2)
Sb3 O1 2.207(2)
Sb1 O12 1.955(2)
Sb1 O3 2.010(2)
Sb1 C7 2.112(3)
Sb1 O1 2.124(2)
Sb1 C1 2.127(3)
Sb1 O2 2.159(2)
Sb6 O7 1.951(2)
Sb6 O8 2.012(2)
Sb6 O4 2.155(2)
Sb6 O6 2.213(2)
Sb5 O9 1.955(2)
Sb5 O7 2.013(2)
Sb5 O6 2.114(2)
Sb5 C37 2.114(3)
Sb5 C43 2.119(3)
Sb5 O5 2.155(2)
Sb2 O11 1.958(2)
Sb2 O1 2.025(2)
Sb2 O4 2.116(2)
Sb2 C19 2.125(3)
Sb2 C13 2.130(3)
Sb2 O2 2.142(2)
Sb4 O10 1.960(2)
Sb4 O6 2.037(2)
Sb4 O8 2.111(2)
Sb4 O5 2.120(2)
Sb4 C25 2.121(3)
Sb4 C31 2.131(3)
Si2 O10 1.625(3)
Si2 O9 1.629(2)
Si2 C61 1.869(4)
Si2 C67 1.870(4)
Si1 O11 1.627(3)
Si1 O12 1.630(3)
Si1 C49 1.868(4)
Si1 C55 1.870(4)
C49 C54 1.392(5)
C49 C50 1.395(5)
C43 C48 1.401(5)
C43 C44 1.401(5)
C48 C47 1.385(5)
C48 H48 0.9300
C37 C42 1.389(5)
C37 C38 1.393(5)
C13 C14 1.389(5)
C13 C18 1.399(5)
C31 C36 1.384(5)
C31 C32 1.389(5)
C25 C30 1.395(5)
C25 C26 1.402(5)
C30 C29 1.389(5)
C30 H30 0.9300
C19 C24 1.386(5)
C19 C20 1.390(5)
C55 C56 1.398(5)
C55 C60 1.403(5)
C1 C2 1.389(5)
C1 C6 1.403(5)
C6 C5 1.393(5)
C6 H6 0.9300
C42 C41 1.387(5)
C42 H42 0.9300
C67 C72 1.396(5)
C67 C68 1.397(5)
C24 C23 1.384(5)
C24 H24 0.9300
C18 C17 1.384(5)
C18 H18 0.9300
C47 C46 1.378(5)
C47 H47 0.9300
C72 C71 1.392(6)
C72 H72 0.9300
C68 C69 1.398(5)
C68 H68 0.9300
C61 C66 1.393(5)
C61 C62 1.401(5)
C66 C65 1.389(5)
C66 H66 0.9300
C36 C35 1.392(5)
C36 H36 0.9300
C38 C39 1.384(5)
C38 H38 0.9300
C41 C40 1.387(6)
C41 H41 0.9300
C2 C3 1.381(5)
C2 H2 0.9300
C5 C4 1.391(5)
C5 H5 0.9300
C60 C59 1.390(5)
C60 H60 0.9300
C7 C8 1.380(5)
C7 C12 1.411(5)
C12 C11 1.393(5)
C12 H12 0.9300
C20 C21 1.396(5)
C20 H20 0.9300
C44 C45 1.391(5)
C44 H44 0.9300
C46 C45 1.393(5)
C46 H46 0.9300
C3 C4 1.379(5)
C3 H3 0.9300
C62 C63 1.384(5)
C62 H62 0.9300
C65 C64 1.378(6)
C65 H65 0.9300
C23 C22 1.387(6)
C23 H23 0.9300
C50 C51 1.391(6)
C50 H50 0.9300
C14 C15 1.392(5)
C14 H14 0.9300
C45 H45 0.9300
C8 C9 1.389(5)
C8 H8 0.9300
C29 C28 1.394(6)
C29 H29 0.9300
C26 C27 1.390(5)
C26 H26 0.9300
C32 C33 1.384(5)
C32 H32 0.9300
C40 C39 1.387(6)
C40 H40 0.9300
C64 C63 1.382(6)
C64 H64 0.9300
C11 C10 1.388(6)
C11 H11 0.9300
C28 C27 1.367(6)
C28 H28 0.9300
C22 C21 1.380(6)
C22 H22 0.9300
C17 C16 1.387(6)
C17 H17 0.9300
C16 C15 1.383(6)
C16 H16 0.9300
C15 H15 0.9300
C39 H39 0.9300
C54 C53 1.394(6)
C54 H54 0.9300
C51 C52 1.378(6)
C51 H51 0.9300
C59 C58 1.383(6)
C59 H59 0.9300
C4 H4 0.9300
C63 H63 0.9300
C27 H27 0.9300
C9 C10 1.383(6)
C9 H9 0.9300
C35 C34 1.383(6)
C35 H35 0.9300
C21 H21 0.9300
C34 C33 1.373(6)
C34 H34 0.9300
C33 H33 0.9300
C10 H10 0.9300
C58 C57 1.382(6)
C58 H58 0.9300
C71 C70 1.375(6)
C71 H71 0.9300
C70 C69 1.379(6)
C70 H70 0.9300
C69 H69 0.9300
C57 C56 1.385(6)
C57 H57 0.9300
C53 C52 1.381(7)
C53 H53 0.9300
C52 H52 0.9300
C56 H56 0.9300
C78 C73 1.391(6)
C78 C77 1.395(6)
C78 H78 0.9300
C77 C76 1.384(6)
C77 H77 0.9300
C74 C75 1.376(7)
C74 C73 1.398(6)
C74 H74 0.9300
C76 C75 1.380(7)
C76 H76 0.9300
C75 H75 0.9300
C73 C79 1.498(6)
C79 H79A 0.9600
C79 H79B 0.9600
C79 H79C 0.9600
